data_7048762
loop_
_publ_author_name
'Ma, Meimei'
'Wang, Huanhuan'
'Wang, Juju'
'Shen, Lingyi'
'Zhao, Yanxia'
'Xu, Wen-Hua'
'Wu, Biao'
'Yang, Xiao-Juan'

_publ_section_title
;
 Mg-Mg-bonded compounds with N,N'-dipp-substituted phenanthrene-diamido
 and o-phenylene-diamino ligands.
;
_journal_issue 7
_journal_name_full 'Dalton transactions (Cambridge, England : 2003)'
_journal_page_first 2295
_journal_page_last 2299
_journal_paper_doi 10.1039/c9dt00028c
_journal_volume 48
_journal_year 2019
_chemical_formula_sum 'C92 H140 K2 Mg2 N10 O8'
_chemical_formula_weight 1640.95
_space_group_crystal_system triclinic
_space_group_IT_number 2
_space_group_name_Hall '-P 1'
_space_group_name_H-M_alt 'P -1'
_symmetry_space_group_name_Hall '-P 1'
_symmetry_space_group_name_H-M 'P -1'
_atom_sites_solution_hydrogens geom
_atom_sites_solution_primary direct
_atom_sites_solution_secondary difmap
_audit_creation_method SHELXL-2014/7
_audit_update_record
;
2017-12-26 deposited with the CCDC.
2019-01-18 downloaded from the CCDC.
;
_cell_angle_alpha 104.191(3)
_cell_angle_beta 92.282(3)
_cell_angle_gamma 110.287(3)
_cell_formula_units_Z 1
_cell_length_a 9.703(3)
_cell_length_b 13.489(4)
_cell_length_c 19.372(5)
_cell_measurement_reflns_used 7789
_cell_measurement_temperature 123(2)
_cell_measurement_theta_max 24.97
_cell_measurement_theta_min 2.19
_cell_volume 2283.8(11)
_computing_cell_refinement 'Bruker SMART'
_computing_data_collection 'Bruker SMART APEX II'
_computing_data_reduction 'Bruker SAINT'
_computing_molecular_graphics SHELXTL
_computing_publication_material SHELXTL
_computing_structure_refinement 'SHELXL-2014/7 (Sheldrick, 2014)'
_computing_structure_solution 'SHELXL-2014/7 (Sheldrick, 2014)'
_diffrn_ambient_temperature 123(2)
_diffrn_detector_area_resol_mean 'fine-focus sealed tube'
_diffrn_measured_fraction_theta_full 0.953
_diffrn_measured_fraction_theta_max 0.953
_diffrn_measurement_device_type 'Bruker APEX II area detector'
_diffrn_measurement_method '\w scan'
_diffrn_radiation_type MoK\a
_diffrn_radiation_wavelength 0.71073
_diffrn_reflns_av_R_equivalents 0.0410
_diffrn_reflns_av_unetI/netI 0.0673
_diffrn_reflns_Laue_measured_fraction_full 0.953
_diffrn_reflns_Laue_measured_fraction_max 0.953
_diffrn_reflns_limit_h_max 8
_diffrn_reflns_limit_h_min -11
_diffrn_reflns_limit_k_max 15
_diffrn_reflns_limit_k_min -16
_diffrn_reflns_limit_l_max 22
_diffrn_reflns_limit_l_min -23
_diffrn_reflns_number 13421
_diffrn_reflns_point_group_measured_fraction_full 0.953
_diffrn_reflns_point_group_measured_fraction_max 0.953
_diffrn_reflns_theta_full 24.993
_diffrn_reflns_theta_max 24.993
_diffrn_reflns_theta_min 1.675
_exptl_absorpt_coefficient_mu 0.177
_exptl_absorpt_correction_type multi-scan
_exptl_absorpt_process_details SADABS
_exptl_crystal_colour yellow
_exptl_crystal_density_diffrn 1.193
_exptl_crystal_density_meas ?
_exptl_crystal_description block
_exptl_crystal_F_000 888
_exptl_crystal_size_max 0.300
_exptl_crystal_size_mid 0.250
_exptl_crystal_size_min 0.250
_exptl_transmission_factor_max 0.7452
_exptl_transmission_factor_min 0.4585
_refine_diff_density_max 0.952
_refine_diff_density_min -0.416
_refine_diff_density_rms 0.075
_refine_ls_extinction_method none
_refine_ls_goodness_of_fit_ref 1.053
_refine_ls_hydrogen_treatment constr
_refine_ls_matrix_type full
_refine_ls_number_parameters 531
_refine_ls_number_reflns 7652
_refine_ls_number_restraints 0
_refine_ls_restrained_S_all 1.053
_refine_ls_R_factor_all 0.0749
_refine_ls_R_factor_gt 0.0592
_refine_ls_shift/su_max 0.000
_refine_ls_shift/su_mean 0.000
_refine_ls_structure_factor_coef Fsqd
_refine_ls_weighting_details 'w=1/[\s^2^(Fo^2^)+(0.0200P)^2^+5.1604P] where P=(Fo^2^+2Fc^2^)/3'
_refine_ls_weighting_scheme calc
_refine_ls_wR_factor_gt 0.1472
_refine_ls_wR_factor_ref 0.1567
_reflns_Friedel_coverage 0.000
_reflns_number_gt 6002
_reflns_number_total 7652
_reflns_threshold_expression 'I > 2\s(I)'
_cod_data_source_file c9dt00028c2.cif
_cod_data_source_block 5
_cod_depositor_comments
;
The following automatic conversions were performed:

'_exptl_absorpt_correction_type' value 'Multi-scan' changed to
'multi-scan' according to
/home/data/users/saulius/crontab/automatic-downloads/rss-feeds/RSC/lib/dictionaries/cif_core.dic
dictionary named 'cif_core.dic' version 2.4.2 from 2011-04-26.

'_exptl_crystal_density_meas' value 'not measured' was changed to '?'
- the value is perceived as not measured.

Automatic conversion script
Id: cif_fix_values 4973 2017-02-22 13:04:09Z antanas 

 Adding full bibliography for 7048761--7048764.cif.
;
_cod_original_cell_volume 2283.9(11)
_cod_database_code 7048762
_shelx_shelxl_version_number 2014/7
_shelx_space_group_comment
;
The symmetry employed for this shelxl refinement is uniquely defined
by the following loop, which should always be used as a source of
symmetry information in preference to the above space-group names.
They are only intended as comments.
;
_shelx_estimated_absorpt_t_min 0.949
_shelx_estimated_absorpt_t_max 0.957

loop_
_space_group_symop_operation_xyz
'x, y, z'
'-x, -y, -z'

loop_
_atom_site_label
_atom_site_type_symbol
_atom_site_fract_x
_atom_site_fract_y
_atom_site_fract_z
_atom_site_U_iso_or_equiv
_atom_site_adp_type
_atom_site_occupancy
_atom_site_site_symmetry_order
_atom_site_calc_flag
_atom_site_refinement_flags_posn
_atom_site_refinement_flags_adp
_atom_site_refinement_flags_occupancy
Mg1 Mg 0.76471(10) 0.28705(7) 0.75174(5) 0.0143(2) Uani 1 1 d . . .
K1 K 0.65720(8) -0.02756(5) 0.41561(3) 0.02347(18) Uani 1 1 d . . .
O1 O 0.9414(2) 0.42592(16) 0.73685(11) 0.0218(5) Uani 1 1 d . . .
O2 O 0.9215(2) 0.29855(17) 0.83448(11) 0.0224(5) Uani 1 1 d . . .
O3 O 0.9150(3) 0.1478(2) 0.43555(13) 0.0370(6) Uani 1 1 d . . .
C45 C 0.1345(6) 0.9641(5) 0.9158(3) 0.0773(16) Uani 1 1 d . . .
H45A H 0.1543 0.9689 0.9673 0.093 Uiso 1 1 calc R U .
H45B H 0.1898 1.0367 0.9082 0.093 Uiso 1 1 calc R U .
N1 N 0.5971(3) 0.33564(18) 0.72537(12) 0.0148(5) Uani 1 1 d . . .
N2 N 0.5911(3) 0.17657(19) 0.78432(12) 0.0152(5) Uani 1 1 d . . .
N3 N 0.8116(3) 0.1847(2) 0.66322(13) 0.0200(5) Uani 1 1 d . . .
N4 N 0.7305(3) 0.1212(2) 0.61241(13) 0.0183(5) Uani 1 1 d . . .
N5 N 0.6509(3) 0.0575(2) 0.56148(14) 0.0261(6) Uani 1 1 d . . .
C1 C 0.4605(3) 0.2552(2) 0.72039(14) 0.0145(6) Uani 1 1 d . . .
C2 C 0.4571(3) 0.1685(2) 0.75309(14) 0.0145(6) Uani 1 1 d . . .
C3 C 0.3189(3) 0.0862(2) 0.75060(15) 0.0173(6) Uani 1 1 d . . .
H3 H 0.3131 0.0300 0.7769 0.021 Uiso 1 1 calc R U .
C4 C 0.1876(3) 0.0856(2) 0.71795(16) 0.0193(6) Uani 1 1 d . . .
H4 H 0.0903 0.0316 0.7232 0.023 Uiso 1 1 calc R U .
C5 C 0.1902(3) 0.1669(2) 0.68585(15) 0.0189(6) Uani 1 1 d . . .
H5 H 0.0954 0.1715 0.6675 0.023 Uiso 1 1 calc R U .
C6 C 0.3269(3) 0.2509(2) 0.68798(15) 0.0165(6) Uani 1 1 d . . .
H6 H 0.3280 0.3113 0.6664 0.020 Uiso 1 1 calc R U .
C7 C 0.5952(3) 0.4249(2) 0.70041(15) 0.0143(6) Uani 1 1 d . . .
C8 C 0.5963(3) 0.5218(2) 0.74981(15) 0.0174(6) Uani 1 1 d . . .
C9 C 0.5917(3) 0.6086(2) 0.72463(16) 0.0220(7) Uani 1 1 d . . .
H9 H 0.5917 0.6734 0.7579 0.026 Uiso 1 1 calc R U .
C10 C 0.5871(4) 0.6030(2) 0.65218(17) 0.0234(7) Uani 1 1 d . . .
H10 H 0.5824 0.6627 0.6357 0.028 Uiso 1 1 calc R U .
C11 C 0.5895(3) 0.5092(2) 0.60414(16) 0.0214(6) Uani 1 1 d . . .
H11 H 0.5877 0.5054 0.5545 0.026 Uiso 1 1 calc R U .
C12 C 0.5943(3) 0.4212(2) 0.62674(15) 0.0172(6) Uani 1 1 d . . .
C13 C 0.5979(4) 0.5286(3) 0.82951(16) 0.0230(7) Uani 1 1 d . . .
H13 H 0.6429 0.4760 0.8390 0.028 Uiso 1 1 calc R U .
C14 C 0.6909(4) 0.6422(3) 0.87889(18) 0.0367(9) Uani 1 1 d . . .
H14A H 0.6436 0.6944 0.8749 0.055 Uiso 1 1 calc R U .
H14B H 0.7904 0.6667 0.8648 0.055 Uiso 1 1 calc R U .
H14C H 0.6983 0.6383 0.9287 0.055 Uiso 1 1 calc R U .
C15 C 0.4408(4) 0.4916(3) 0.84853(18) 0.0364(9) Uani 1 1 d . . .
H15A H 0.3950 0.5437 0.8422 0.055 Uiso 1 1 calc R U .
H15B H 0.4439 0.4890 0.8987 0.055 Uiso 1 1 calc R U .
H15C H 0.3824 0.4183 0.8170 0.055 Uiso 1 1 calc R U .
C16 C 0.5997(3) 0.3201(2) 0.57317(15) 0.0206(6) Uani 1 1 d . . .
H16 H 0.6004 0.2660 0.6003 0.025 Uiso 1 1 calc R U .
C17 C 0.4651(4) 0.2648(3) 0.51550(17) 0.0295(7) Uani 1 1 d . . .
H17A H 0.3745 0.2493 0.5383 0.044 Uiso 1 1 calc R U .
H17B H 0.4685 0.1958 0.4857 0.044 Uiso 1 1 calc R U .
H17C H 0.4657 0.3136 0.4854 0.044 Uiso 1 1 calc R U .
C18 C 0.7422(4) 0.3479(3) 0.5389(2) 0.0387(9) Uani 1 1 d . . .
H18A H 0.7409 0.3960 0.5085 0.058 Uiso 1 1 calc R U .
H18B H 0.7494 0.2800 0.5094 0.058 Uiso 1 1 calc R U .
H18C H 0.8278 0.3854 0.5767 0.058 Uiso 1 1 calc R U .
C19 C 0.5900(3) 0.1028(2) 0.82529(15) 0.0153(6) Uani 1 1 d . . .
C20 C 0.5802(3) -0.0060(2) 0.79317(15) 0.0166(6) Uani 1 1 d . . .
C21 C 0.5893(3) -0.0725(2) 0.83637(16) 0.0204(6) Uani 1 1 d . . .
H21 H 0.5843 -0.1451 0.8145 0.024 Uiso 1 1 calc R U .
C22 C 0.6053(4) -0.0356(3) 0.90990(16) 0.0232(7) Uani 1 1 d . . .
H22 H 0.6103 -0.0826 0.9385 0.028 Uiso 1 1 calc R U .
C23 C 0.6141(3) 0.0702(2) 0.94213(15) 0.0216(6) Uani 1 1 d . . .
H23 H 0.6252 0.0956 0.9931 0.026 Uiso 1 1 calc R U .
C24 C 0.6070(3) 0.1403(2) 0.90096(15) 0.0175(6) Uani 1 1 d . . .
C25 C 0.5634(3) -0.0511(2) 0.71199(15) 0.0188(6) Uani 1 1 d . . .
H25 H 0.5545 0.0065 0.6899 0.023 Uiso 1 1 calc R U .
C26 C 0.4233(4) -0.1540(3) 0.68382(17) 0.0272(7) Uani 1 1 d . . .
H26A H 0.4315 -0.2130 0.7028 0.041 Uiso 1 1 calc R U .
H26B H 0.4116 -0.1775 0.6312 0.041 Uiso 1 1 calc R U .
H26C H 0.3368 -0.1375 0.6994 0.041 Uiso 1 1 calc R U .
C27 C 0.7004(4) -0.0755(3) 0.68870(16) 0.0232(7) Uani 1 1 d . . .
H27A H 0.7886 -0.0078 0.7044 0.035 Uiso 1 1 calc R U .
H27B H 0.6872 -0.1037 0.6362 0.035 Uiso 1 1 calc R U .
H27C H 0.7128 -0.1306 0.7106 0.035 Uiso 1 1 calc R U .
C28 C 0.6147(4) 0.2563(2) 0.93700(15) 0.0220(7) Uani 1 1 d . . .
H28 H 0.6681 0.3045 0.9072 0.026 Uiso 1 1 calc R U .
C29 C 0.7005(4) 0.3046(3) 1.01314(17) 0.0323(8) Uani 1 1 d . . .
H29A H 0.7146 0.3826 1.0302 0.048 Uiso 1 1 calc R U .
H29B H 0.7974 0.2971 1.0126 0.048 Uiso 1 1 calc R U .
H29C H 0.6443 0.2650 1.0453 0.048 Uiso 1 1 calc R U .
C30 C 0.4604(4) 0.2611(3) 0.93841(18) 0.0333(8) Uani 1 1 d . . .
H30A H 0.4061 0.2306 0.8896 0.050 Uiso 1 1 calc R U .
H30B H 0.4688 0.3377 0.9569 0.050 Uiso 1 1 calc R U .
H30C H 0.4069 0.2181 0.9696 0.050 Uiso 1 1 calc R U .
C31 C 0.9653(4) 0.5421(3) 0.7566(2) 0.0304(8) Uani 1 1 d . . .
H31A H 0.9377 0.5648 0.8050 0.037 Uiso 1 1 calc R U .
H31B H 0.9050 0.5584 0.7216 0.037 Uiso 1 1 calc R U .
C32 C 1.1278(4) 0.6015(3) 0.7562(2) 0.0367(9) Uani 1 1 d . . .
H32A H 1.1862 0.6154 0.8030 0.044 Uiso 1 1 calc R U .
H32B H 1.1466 0.6722 0.7446 0.044 Uiso 1 1 calc R U .
C33 C 1.1634(4) 0.5210(3) 0.6973(2) 0.0348(8) Uani 1 1 d . . .
H33A H 1.1337 0.5260 0.6492 0.042 Uiso 1 1 calc R U .
H33B H 1.2705 0.5335 0.7030 0.042 Uiso 1 1 calc R U .
C34 C 1.0718(4) 0.4120(3) 0.70850(19) 0.0274(7) Uani 1 1 d . . .
H34A H 1.0430 0.3534 0.6625 0.033 Uiso 1 1 calc R U .
H34B H 1.1283 0.3921 0.7430 0.033 Uiso 1 1 calc R U .
C35 C 1.0081(4) 0.3952(3) 0.89131(17) 0.0295(7) Uani 1 1 d . . .
H35A H 0.9424 0.4264 0.9194 0.035 Uiso 1 1 calc R U .
H35B H 1.0748 0.4520 0.8712 0.035 Uiso 1 1 calc R U .
C36 C 1.0967(4) 0.3585(3) 0.93807(19) 0.0393(9) Uani 1 1 d . . .
H36A H 1.0444 0.3387 0.9784 0.047 Uiso 1 1 calc R U .
H36B H 1.1959 0.4160 0.9574 0.047 Uiso 1 1 calc R U .
C37 C 1.1088(8) 0.2502(6) 0.8813(4) 0.0327(16) Uani 0.5 1 d . . P
C38 C 0.9678(4) 0.2085(3) 0.83784(18) 0.0297(7) Uani 1 1 d . . .
H38A H 0.8936 0.1566 0.8586 0.036 Uiso 1 1 calc R U .
H38B H 0.9747 0.1682 0.7888 0.036 Uiso 1 1 calc R U .
C39 C 1.0140(4) 0.2105(3) 0.5007(2) 0.0427(9) Uani 1 1 d . . .
H39A H 1.0880 0.1773 0.5079 0.051 Uiso 1 1 calc R U .
H39B H 0.9583 0.2127 0.5424 0.051 Uiso 1 1 calc R U .
C40 C 1.0906(4) 0.3260(3) 0.4930(2) 0.0436(10) Uani 1 1 d . . .
H40A H 1.0628 0.3802 0.5282 0.052 Uiso 1 1 calc R U .
H40B H 1.1998 0.3479 0.5002 0.052 Uiso 1 1 calc R U .
C41 C 1.0354(5) 0.3180(3) 0.4168(2) 0.0466(10) Uani 1 1 d . . .
H41A H 0.9544 0.3465 0.4157 0.056 Uiso 1 1 calc R U .
H41B H 1.1167 0.3587 0.3933 0.056 Uiso 1 1 calc R U .
C42 C 0.9809(4) 0.1974(3) 0.3817(2) 0.0404(9) Uani 1 1 d . . .
H42A H 0.9069 0.1768 0.3390 0.048 Uiso 1 1 calc R U .
H42B H 1.0640 0.1743 0.3666 0.048 Uiso 1 1 calc R U .
C43 C -0.0260(5) 0.9301(4) 0.8932(3) 0.0672(14) Uani 1 1 d . . .
H43A H -0.0562 0.9944 0.8995 0.081 Uiso 1 1 calc R U .
H43B H -0.0857 0.8803 0.9199 0.081 Uiso 1 1 calc R U .
C44 C -0.0397(5) 0.8712(5) 0.8147(3) 0.0641(15) Uani 1 1 d . . .
H44A H -0.1326 0.8055 0.8005 0.077 Uiso 1 1 calc R U .
H44B H -0.0420 0.9205 0.7847 0.077 Uiso 1 1 calc R U .
O4 O 0.0823(5) 0.8400(3) 0.80500(18) 0.0838(13) Uani 1 1 d . . .
C46 C 0.1783(5) 0.8780(4) 0.8703(2) 0.0543(11) Uani 1 1 d . . .
H46A H 0.2830 0.9087 0.8623 0.065 Uiso 1 1 calc R U .
H46B H 0.1658 0.8175 0.8928 0.065 Uiso 1 1 calc R U .
C37A C 1.0336(9) 0.2410(6) 0.9186(4) 0.0335(16) Uani 0.5 1 d . . P

loop_
_atom_site_aniso_label
_atom_site_aniso_U_11
_atom_site_aniso_U_22
_atom_site_aniso_U_33
_atom_site_aniso_U_23
_atom_site_aniso_U_13
_atom_site_aniso_U_12
Mg1 0.0142(5) 0.0173(5) 0.0141(5) 0.0044(4) 0.0019(4) 0.0090(4)
K1 0.0236(4) 0.0277(4) 0.0178(3) 0.0020(3) 0.0060(3) 0.0104(3)
O1 0.0170(11) 0.0202(10) 0.0315(12) 0.0084(9) 0.0069(9) 0.0098(9)
O2 0.0230(12) 0.0242(11) 0.0200(10) 0.0023(9) -0.0050(9) 0.0121(9)
O3 0.0321(14) 0.0370(13) 0.0309(13) 0.0038(11) 0.0031(11) 0.0033(11)
C45 0.070(4) 0.090(4) 0.065(3) -0.004(3) -0.003(3) 0.041(3)
N1 0.0147(12) 0.0163(11) 0.0152(11) 0.0038(9) 0.0023(9) 0.0081(10)
N2 0.0168(13) 0.0182(12) 0.0142(11) 0.0066(9) 0.0034(9) 0.0092(10)
N3 0.0179(13) 0.0234(13) 0.0174(13) 0.0010(11) 0.0038(11) 0.0089(11)
N4 0.0202(13) 0.0225(13) 0.0164(13) 0.0057(12) 0.0095(11) 0.0119(11)
N5 0.0258(15) 0.0307(14) 0.0179(13) 0.0017(12) 0.0019(12) 0.0091(12)
C1 0.0176(15) 0.0162(13) 0.0127(13) 0.0022(11) 0.0055(11) 0.0105(11)
C2 0.0159(15) 0.0189(14) 0.0129(13) 0.0044(11) 0.0042(11) 0.0112(11)
C3 0.0176(15) 0.0189(14) 0.0174(14) 0.0055(11) 0.0053(12) 0.0086(12)
C4 0.0156(15) 0.0202(14) 0.0232(15) 0.0052(12) 0.0069(12) 0.0079(12)
C5 0.0141(15) 0.0252(15) 0.0207(15) 0.0048(12) 0.0031(12) 0.0121(12)
C6 0.0172(15) 0.0190(14) 0.0160(14) 0.0042(11) 0.0032(11) 0.0101(12)
C7 0.0098(13) 0.0189(14) 0.0180(14) 0.0080(11) 0.0021(11) 0.0081(11)
C8 0.0148(15) 0.0198(14) 0.0204(15) 0.0050(12) 0.0046(12) 0.0099(12)
C9 0.0251(17) 0.0194(14) 0.0257(16) 0.0035(12) 0.0047(13) 0.0149(13)
C10 0.0288(18) 0.0210(15) 0.0275(16) 0.0116(13) 0.0041(13) 0.0143(13)
C11 0.0235(16) 0.0274(16) 0.0190(15) 0.0105(13) 0.0051(12) 0.0131(13)
C12 0.0156(15) 0.0222(14) 0.0156(14) 0.0035(12) 0.0013(11) 0.0105(12)
C13 0.0318(18) 0.0267(16) 0.0190(15) 0.0070(13) 0.0068(13) 0.0202(14)
C14 0.039(2) 0.042(2) 0.0240(17) -0.0014(15) 0.0047(15) 0.0157(17)
C15 0.038(2) 0.042(2) 0.0238(17) 0.0039(15) 0.0148(15) 0.0107(17)
C16 0.0260(17) 0.0225(15) 0.0160(14) 0.0017(12) 0.0026(12) 0.0147(13)
C17 0.0333(19) 0.0310(17) 0.0193(15) -0.0005(13) 0.0006(14) 0.0113(15)
C18 0.031(2) 0.045(2) 0.036(2) -0.0037(16) 0.0128(16) 0.0186(17)
C19 0.0127(14) 0.0211(14) 0.0173(14) 0.0086(12) 0.0051(11) 0.0098(12)
C20 0.0154(15) 0.0213(14) 0.0175(14) 0.0067(12) 0.0055(11) 0.0106(12)
C21 0.0249(17) 0.0183(14) 0.0253(16) 0.0089(12) 0.0087(13) 0.0141(13)
C22 0.0273(17) 0.0275(16) 0.0239(16) 0.0155(13) 0.0048(13) 0.0151(14)
C23 0.0259(17) 0.0295(16) 0.0140(14) 0.0083(12) 0.0048(12) 0.0141(13)
C24 0.0160(15) 0.0200(14) 0.0199(14) 0.0062(12) 0.0069(12) 0.0097(12)
C25 0.0222(16) 0.0201(14) 0.0173(14) 0.0034(12) 0.0031(12) 0.0130(12)
C26 0.0239(17) 0.0311(17) 0.0234(16) -0.0018(13) 0.0004(13) 0.0131(14)
C27 0.0257(17) 0.0251(16) 0.0201(15) 0.0020(12) 0.0043(13) 0.0138(13)
C28 0.0316(18) 0.0209(15) 0.0162(14) 0.0047(12) 0.0078(13) 0.0129(13)
C29 0.036(2) 0.0309(18) 0.0230(17) -0.0049(14) 0.0018(15) 0.0122(15)
C30 0.047(2) 0.0386(19) 0.0241(17) 0.0019(15) 0.0088(15) 0.0310(17)
C31 0.0271(18) 0.0225(16) 0.045(2) 0.0089(15) 0.0075(15) 0.0136(14)
C32 0.0274(19) 0.0256(17) 0.054(2) 0.0079(16) 0.0061(17) 0.0083(15)
C33 0.0257(19) 0.0352(19) 0.041(2) 0.0094(16) 0.0099(16) 0.0088(15)
C34 0.0172(16) 0.0303(17) 0.0356(18) 0.0059(14) 0.0098(14) 0.0113(13)
C35 0.0283(19) 0.0298(17) 0.0254(17) 0.0024(14) -0.0066(14) 0.0092(14)
C36 0.034(2) 0.051(2) 0.0296(19) 0.0151(17) -0.0091(16) 0.0095(18)
C37 0.019(4) 0.040(4) 0.044(4) 0.016(3) -0.001(3) 0.013(3)
C38 0.0341(19) 0.0369(18) 0.0293(17) 0.0114(15) 0.0061(15) 0.0249(16)
C39 0.030(2) 0.061(3) 0.0319(19) 0.0100(18) 0.0041(16) 0.0136(18)
C40 0.029(2) 0.045(2) 0.045(2) -0.0013(18) 0.0107(17) 0.0085(17)
C41 0.042(2) 0.048(2) 0.049(2) 0.0150(19) 0.0159(19) 0.0136(19)
C42 0.032(2) 0.051(2) 0.0330(19) 0.0082(17) 0.0059(16) 0.0116(18)
C43 0.042(3) 0.065(3) 0.097(4) 0.012(3) 0.008(3) 0.031(2)
C44 0.031(2) 0.098(4) 0.069(3) 0.056(3) -0.001(2) 0.010(2)
O4 0.117(3) 0.100(3) 0.0422(18) -0.0130(18) -0.0213(19) 0.076(3)
C46 0.053(3) 0.074(3) 0.047(2) 0.010(2) -0.001(2) 0.043(2)
C37A 0.039(4) 0.037(4) 0.027(4) 0.006(3) -0.008(3) 0.020(3)

loop_
_atom_type_symbol
_atom_type_description
_atom_type_scat_dispersion_real
_atom_type_scat_dispersion_imag
_atom_type_scat_source
C C 0.0033 0.0016 'International Tables Vol C Tables 4.2.6.8 and 6.1.1.4'
H H 0.0000 0.0000 'International Tables Vol C Tables 4.2.6.8 and 6.1.1.4'
N N 0.0061 0.0033 'International Tables Vol C Tables 4.2.6.8 and 6.1.1.4'
O O 0.0106 0.0060 'International Tables Vol C Tables 4.2.6.8 and 6.1.1.4'
Mg Mg 0.0486 0.0363 'International Tables Vol C Tables 4.2.6.8 and 6.1.1.4'
K K 0.2009 0.2494 'International Tables Vol C Tables 4.2.6.8 and 6.1.1.4'

loop_
_geom_angle_atom_site_label_1
_geom_angle_atom_site_label_2
_geom_angle_atom_site_label_3
_geom_angle
_geom_angle_site_symmetry_1
_geom_angle_site_symmetry_3
N1 Mg1 N2 80.42(10) . .
N1 Mg1 N3 112.68(10) . .
N2 Mg1 N3 102.03(10) . .
N1 Mg1 O2 145.75(10) . .
N2 Mg1 O2 93.63(10) . .
N3 Mg1 O2 101.56(10) . .
N1 Mg1 O1 95.88(9) . .
N2 Mg1 O1 168.27(10) . .
N3 Mg1 O1 89.68(10) . .
O2 Mg1 O1 83.15(9) . .
N1 Mg1 C1 26.63(9) . .
N2 Mg1 C1 55.50(9) . .
N3 Mg1 C1 105.86(10) . .
O2 Mg1 C1 142.07(9) . .
O1 Mg1 C1 122.22(9) . .
N1 Mg1 C2 55.54(9) . .
N2 Mg1 C2 26.51(9) . .
N3 Mg1 C2 101.94(9) . .
O2 Mg1 C2 119.10(9) . .
O1 Mg1 C2 151.39(9) . .
C1 Mg1 C2 29.46(8) . .
O3 K1 N5 84.86(8) . .
O3 K1 N5 135.29(8) . 2_656
N5 K1 N5 71.18(9) . 2_656
O3 K1 C4 75.15(8) . 2_656
N5 K1 C4 154.18(8) . 2_656
N5 K1 C4 134.64(8) 2_656 2_656
O3 K1 C5 87.28(8) . 2_656
N5 K1 C5 140.11(8) . 2_656
N5 K1 C5 134.78(8) 2_656 2_656
C4 K1 C5 25.44(8) 2_656 2_656
O3 K1 C3 88.53(7) . 2_656
N5 K1 C3 171.25(8) . 2_656
N5 K1 C3 110.21(8) 2_656 2_656
C4 K1 C3 25.69(8) 2_656 2_656
C5 K1 C3 44.86(8) 2_656 2_656
O3 K1 C6 112.60(8) . 2_656
N5 K1 C6 137.18(8) . 2_656
N5 K1 C6 110.56(8) 2_656 2_656
C4 K1 C6 44.24(7) 2_656 2_656
C5 K1 C6 25.35(7) 2_656 2_656
C3 K1 C6 51.07(7) 2_656 2_656
O3 K1 C2 113.58(7) . 2_656
N5 K1 C2 160.20(8) . 2_656
N5 K1 C2 89.88(7) 2_656 2_656
C4 K1 C2 45.01(7) 2_656 2_656
C5 K1 C2 52.45(7) 2_656 2_656
C3 K1 C2 25.10(7) 2_656 2_656
C6 K1 C2 43.98(7) 2_656 2_656
O3 K1 C1 127.09(7) . 2_656
N5 K1 C1 144.23(8) . 2_656
N5 K1 C1 90.46(7) 2_656 2_656
C4 K1 C1 51.95(7) 2_656 2_656
C5 K1 C1 44.56(7) 2_656 2_656
C3 K1 C1 44.21(7) 2_656 2_656
C6 K1 C1 24.49(7) 2_656 2_656
C2 K1 C1 25.41(7) 2_656 2_656
O3 K1 K1 113.26(6) . 2_656
N5 K1 K1 36.68(6) . 2_656
N5 K1 K1 34.50(5) 2_656 2_656
C4 K1 K1 169.13(6) 2_656 2_656
C5 K1 K1 154.64(6) 2_656 2_656
C3 K1 K1 144.04(6) 2_656 2_656
C6 K1 K1 131.34(6) 2_656 2_656
C2 K1 K1 124.17(6) 2_656 2_656
C1 K1 K1 119.38(5) 2_656 2_656
C31 O1 C34 108.5(2) . .
C31 O1 Mg1 131.25(19) . .
C34 O1 Mg1 119.97(18) . .
C35 O2 C38 109.6(2) . .
C35 O2 Mg1 127.24(19) . .
C38 O2 Mg1 122.97(19) . .
C42 O3 C39 105.1(3) . .
C42 O3 K1 126.5(2) . .
C39 O3 K1 128.4(2) . .
C43 C45 C46 105.2(4) . .
C43 C45 H45A 110.7 . .
C46 C45 H45A 110.7 . .
C43 C45 H45B 110.7 . .
C46 C45 H45B 110.7 . .
H45A C45 H45B 108.8 . .
C1 N1 C7 114.9(2) . .
C1 N1 Mg1 111.54(18) . .
C7 N1 Mg1 132.57(19) . .
C2 N2 C19 117.4(2) . .
C2 N2 Mg1 111.22(17) . .
C19 N2 Mg1 130.94(19) . .
N4 N3 Mg1 128.8(2) . .
N5 N4 N3 179.2(3) . .
N4 N5 K1 139.4(2) . .
N4 N5 K1 108.82(19) . 2_656
K1 N5 K1 108.83(9) . 2_656
N1 C1 C6 125.8(3) . .
N1 C1 C2 116.1(3) . .
C6 C1 C2 118.1(3) . .
N1 C1 Mg1 41.84(13) . .
C6 C1 Mg1 163.1(2) . .
C2 C1 Mg1 75.73(16) . .
N1 C1 K1 120.90(16) . 2_656
C6 C1 K1 74.55(16) . 2_656
C2 C1 K1 75.49(15) . 2_656
Mg1 C1 K1 101.62(8) . 2_656
N2 C2 C3 126.5(3) . .
N2 C2 C1 115.8(2) . .
C3 C2 C1 117.7(3) . .
N2 C2 Mg1 42.27(13) . .
C3 C2 Mg1 164.5(2) . .
C1 C2 Mg1 74.81(16) . .
N2 C2 K1 118.80(17) . 2_656
C3 C2 K1 72.84(16) . 2_656
C1 C2 K1 79.09(15) . 2_656
Mg1 C2 K1 102.48(8) . 2_656
C4 C3 C2 122.3(3) . .
C4 C3 K1 75.40(16) . 2_656
C2 C3 K1 82.05(16) . 2_656
C4 C3 H3 118.7 . .
C2 C3 H3 118.7 . .
K1 C3 H3 118.7 2_656 .
C5 C4 C3 120.4(3) . .
C5 C4 K1 78.76(17) . 2_656
C3 C4 K1 78.91(17) . 2_656
C5 C4 H4 119.6 . .
C3 C4 H4 119.6 . .
K1 C4 H4 119.6 2_656 .
C4 C5 C6 118.7(3) . .
C4 C5 K1 75.80(17) . 2_656
C6 C5 K1 80.89(16) . 2_656
C4 C5 H5 120.4 . .
C6 C5 H5 120.4 . .
K1 C5 H5 120.4 2_656 .
C1 C6 C5 122.9(3) . .
C1 C6 K1 80.96(16) . 2_656
C5 C6 K1 73.76(16) . 2_656
C1 C6 H6 118.5 . .
C5 C6 H6 118.5 . .
K1 C6 H6 118.5 2_656 .
N1 C7 C8 119.7(2) . .
N1 C7 C12 121.7(2) . .
C8 C7 C12 118.6(3) . .
C9 C8 C7 119.4(3) . .
C9 C8 C13 120.7(3) . .
C7 C8 C13 119.9(3) . .
C10 C9 C8 121.5(3) . .
C10 C9 H9 119.2 . .
C8 C9 H9 119.2 . .
C11 C10 C9 119.0(3) . .
C11 C10 H10 120.5 . .
C9 C10 H10 120.5 . .
C12 C11 C10 121.4(3) . .
C12 C11 H11 119.3 . .
C10 C11 H11 119.3 . .
C11 C12 C7 120.0(3) . .
C11 C12 C16 120.4(3) . .
C7 C12 C16 119.6(3) . .
C15 C13 C8 110.8(3) . .
C15 C13 C14 110.1(3) . .
C8 C13 C14 113.8(3) . .
C15 C13 H13 107.3 . .
C8 C13 H13 107.3 . .
C14 C13 H13 107.3 . .
C13 C14 H14A 109.5 . .
C13 C14 H14B 109.5 . .
H14A C14 H14B 109.5 . .
C13 C14 H14C 109.5 . .
H14A C14 H14C 109.5 . .
H14B C14 H14C 109.5 . .
C13 C15 H15A 109.5 . .
C13 C15 H15B 109.5 . .
H15A C15 H15B 109.5 . .
C13 C15 H15C 109.5 . .
H15A C15 H15C 109.5 . .
H15B C15 H15C 109.5 . .
C12 C16 C17 112.8(3) . .
C12 C16 C18 111.0(3) . .
C17 C16 C18 110.4(3) . .
C12 C16 H16 107.5 . .
C17 C16 H16 107.5 . .
C18 C16 H16 107.5 . .
C16 C17 H17A 109.5 . .
C16 C17 H17B 109.5 . .
H17A C17 H17B 109.5 . .
C16 C17 H17C 109.5 . .
H17A C17 H17C 109.5 . .
H17B C17 H17C 109.5 . .
C16 C18 H18A 109.5 . .
C16 C18 H18B 109.5 . .
H18A C18 H18B 109.5 . .
C16 C18 H18C 109.5 . .
H18A C18 H18C 109.5 . .
H18B C18 H18C 109.5 . .
C24 C19 C20 118.6(2) . .
C24 C19 N2 119.1(2) . .
C20 C19 N2 122.2(2) . .
C21 C20 C19 119.7(3) . .
C21 C20 C25 119.1(3) . .
C19 C20 C25 121.2(2) . .
C22 C21 C20 121.4(3) . .
C22 C21 H21 119.3 . .
C20 C21 H21 119.3 . .
C21 C22 C23 119.7(3) . .
C21 C22 H22 120.2 . .
C23 C22 H22 120.2 . .
C22 C23 C24 120.9(3) . .
C22 C23 H23 119.5 . .
C24 C23 H23 119.5 . .
C23 C24 C19 119.7(3) . .
C23 C24 C28 120.5(3) . .
C19 C24 C28 119.8(3) . .
C20 C25 C26 111.6(2) . .
C20 C25 C27 111.1(2) . .
C26 C25 C27 110.2(2) . .
C20 C25 H25 107.9 . .
C26 C25 H25 107.9 . .
C27 C25 H25 107.9 . .
C25 C26 H26A 109.5 . .
C25 C26 H26B 109.5 . .
H26A C26 H26B 109.5 . .
C25 C26 H26C 109.5 . .
H26A C26 H26C 109.5 . .
H26B C26 H26C 109.5 . .
C25 C27 H27A 109.5 . .
C25 C27 H27B 109.5 . .
H27A C27 H27B 109.5 . .
C25 C27 H27C 109.5 . .
H27A C27 H27C 109.5 . .
H27B C27 H27C 109.5 . .
C30 C28 C24 111.2(3) . .
C30 C28 C29 109.7(3) . .
C24 C28 C29 113.7(3) . .
C30 C28 H28 107.3 . .
C24 C28 H28 107.3 . .
C29 C28 H28 107.3 . .
C28 C29 H29A 109.5 . .
C28 C29 H29B 109.5 . .
H29A C29 H29B 109.5 . .
C28 C29 H29C 109.5 . .
H29A C29 H29C 109.5 . .
H29B C29 H29C 109.5 . .
C28 C30 H30A 109.5 . .
C28 C30 H30B 109.5 . .
H30A C30 H30B 109.5 . .
C28 C30 H30C 109.5 . .
H30A C30 H30C 109.5 . .
H30B C30 H30C 109.5 . .
O1 C31 C32 106.0(3) . .
O1 C31 H31A 110.5 . .
C32 C31 H31A 110.5 . .
O1 C31 H31B 110.5 . .
C32 C31 H31B 110.5 . .
H31A C31 H31B 108.7 . .
C31 C32 C33 102.1(3) . .
C31 C32 H32A 111.3 . .
C33 C32 H32A 111.3 . .
C31 C32 H32B 111.3 . .
C33 C32 H32B 111.3 . .
H32A C32 H32B 109.2 . .
C34 C33 C32 102.3(3) . .
C34 C33 H33A 111.3 . .
C32 C33 H33A 111.3 . .
C34 C33 H33B 111.3 . .
C32 C33 H33B 111.3 . .
H33A C33 H33B 109.2 . .
O1 C34 C33 106.0(3) . .
O1 C34 H34A 110.5 . .
C33 C34 H34A 110.5 . .
O1 C34 H34B 110.5 . .
C33 C34 H34B 110.5 . .
H34A C34 H34B 108.7 . .
O2 C35 C36 106.2(3) . .
O2 C35 H35A 110.5 . .
C36 C35 H35A 110.5 . .
O2 C35 H35B 110.5 . .
C36 C35 H35B 110.5 . .
H35A C35 H35B 108.7 . .
C35 C36 C37 101.9(3) . .
C35 C36 H36A 111.4 . .
C37 C36 H36A 111.4 . .
C35 C36 H36B 111.4 . .
C37 C36 H36B 111.4 . .
H36A C36 H36B 109.3 . .
C37A C37 C38 76.6(6) . .
C37A C37 C36 59.4(6) . .
C38 C37 C36 100.0(5) . .
C37 C38 O2 109.7(4) . .
C37 C38 H38A 109.7 . .
O2 C38 H38A 109.7 . .
C37 C38 H38B 109.7 . .
O2 C38 H38B 109.7 . .
H38A C38 H38B 108.2 . .
O3 C39 C40 106.5(3) . .
O3 C39 H39A 110.4 . .
C40 C39 H39A 110.4 . .
O3 C39 H39B 110.4 . .
C40 C39 H39B 110.4 . .
H39A C39 H39B 108.6 . .
C41 C40 C39 104.3(3) . .
C41 C40 H40A 110.9 . .
C39 C40 H40A 110.9 . .
C41 C40 H40B 110.9 . .
C39 C40 H40B 110.9 . .
H40A C40 H40B 108.9 . .
C42 C41 C40 102.5(3) . .
C42 C41 H41A 111.3 . .
C40 C41 H41A 111.3 . .
C42 C41 H41B 111.3 . .
C40 C41 H41B 111.3 . .
H41A C41 H41B 109.2 . .
O3 C42 C41 104.8(3) . .
O3 C42 H42A 110.8 . .
C41 C42 H42A 110.8 . .
O3 C42 H42B 110.8 . .
C41 C42 H42B 110.8 . .
H42A C42 H42B 108.9 . .
C45 C43 C44 101.3(4) . .
C45 C43 H43A 111.5 . .
C44 C43 H43A 111.5 . .
C45 C43 H43B 111.5 . .
C44 C43 H43B 111.5 . .
H43A C43 H43B 109.3 . .
O4 C44 C43 107.9(4) . .
O4 C44 H44A 110.1 . .
C43 C44 H44A 110.1 . .
O4 C44 H44B 110.1 . .
C43 C44 H44B 110.1 . .
H44A C44 H44B 108.4 . .
C44 O4 C46 110.2(4) . .
O4 C46 C45 104.8(4) . .
O4 C46 H46A 110.8 . .
C45 C46 H46A 110.8 . .
O4 C46 H46B 110.8 . .
C45 C46 H46B 110.8 . .
H46A C46 H46B 108.9 . .

loop_
_geom_bond_atom_site_label_1
_geom_bond_atom_site_label_2
_geom_bond_distance
_geom_bond_site_symmetry_2
Mg1 N1 2.043(3) .
Mg1 N2 2.064(3) .
Mg1 N3 2.096(3) .
Mg1 O2 2.104(2) .
Mg1 O1 2.147(2) .
Mg1 C1 2.849(3) .
Mg1 C2 2.861(3) .
K1 O3 2.716(2) .
K1 N5 2.789(3) .
K1 N5 2.942(3) 2_656
K1 C4 3.116(3) 2_656
K1 C5 3.153(3) 2_656
K1 C3 3.160(3) 2_656
K1 C6 3.242(3) 2_656
K1 C2 3.275(3) 2_656
K1 C1 3.322(3) 2_656
K1 K1 4.6612(15) 2_656
O1 C31 1.450(4) .
O1 C34 1.452(4) .
O2 C35 1.443(4) .
O2 C38 1.448(4) .
O3 C42 1.430(4) .
O3 C39 1.431(4) .
C45 C43 1.476(7) .
C45 C46 1.476(7) .
C45 H45A 0.9900 .
C45 H45B 0.9900 .
N1 C1 1.373(4) .
N1 C7 1.409(4) .
N2 C2 1.370(4) .
N2 C19 1.414(4) .
N3 N4 1.174(4) .
N4 N5 1.171(4) .
N5 K1 2.942(3) 2_656
C1 C6 1.394(4) .
C1 C2 1.452(4) .
C1 K1 3.322(3) 2_656
C2 C3 1.403(4) .
C2 K1 3.275(3) 2_656
C3 C4 1.396(4) .
C3 K1 3.160(3) 2_656
C3 H3 1.0000 .
C4 C5 1.381(4) .
C4 K1 3.116(3) 2_656
C4 H4 1.0000 .
C5 C6 1.406(4) .
C5 K1 3.153(3) 2_656
C5 H5 1.0000 .
C6 K1 3.242(3) 2_656
C6 H6 1.0000 .
C7 C8 1.414(4) .
C7 C12 1.415(4) .
C8 C9 1.388(4) .
C8 C13 1.523(4) .
C9 C10 1.385(4) .
C9 H9 0.9500 .
C10 C11 1.383(4) .
C10 H10 0.9500 .
C11 C12 1.377(4) .
C11 H11 0.9500 .
C12 C16 1.516(4) .
C13 C15 1.522(5) .
C13 C14 1.526(5) .
C13 H13 1.0000 .
C14 H14A 0.9800 .
C14 H14B 0.9800 .
C14 H14C 0.9800 .
C15 H15A 0.9800 .
C15 H15B 0.9800 .
C15 H15C 0.9800 .
C16 C17 1.519(4) .
C16 C18 1.527(5) .
C16 H16 1.0000 .
C17 H17A 0.9800 .
C17 H17B 0.9800 .
C17 H17C 0.9800 .
C18 H18A 0.9800 .
C18 H18B 0.9800 .
C18 H18C 0.9800 .
C19 C24 1.411(4) .
C19 C20 1.414(4) .
C20 C21 1.389(4) .
C20 C25 1.520(4) .
C21 C22 1.372(4) .
C21 H21 0.9500 .
C22 C23 1.382(4) .
C22 H22 0.9500 .
C23 C24 1.395(4) .
C23 H23 0.9500 .
C24 C28 1.523(4) .
C25 C26 1.528(4) .
C25 C27 1.536(4) .
C25 H25 1.0000 .
C26 H26A 0.9800 .
C26 H26B 0.9800 .
C26 H26C 0.9800 .
C27 H27A 0.9800 .
C27 H27B 0.9800 .
C27 H27C 0.9800 .
C28 C30 1.522(5) .
C28 C29 1.532(4) .
C28 H28 1.0000 .
C29 H29A 0.9800 .
C29 H29B 0.9800 .
C29 H29C 0.9800 .
C30 H30A 0.9800 .
C30 H30B 0.9800 .
C30 H30C 0.9800 .
C31 C32 1.502(5) .
C31 H31A 0.9900 .
C31 H31B 0.9900 .
C32 C33 1.511(5) .
C32 H32A 0.9900 .
C32 H32B 0.9900 .
C33 C34 1.504(5) .
C33 H33A 0.9900 .
C33 H33B 0.9900 .
C34 H34A 0.9900 .
C34 H34B 0.9900 .
C35 C36 1.503(5) .
C35 H35A 0.9900 .
C35 H35B 0.9900 .
C36 C37 1.643(9) .
C36 H36A 0.9900 .
C36 H36B 0.9900 .
C37 C37A 1.046(10) .
C37 C38 1.428(8) .
C38 H38A 0.9900 .
C38 H38B 0.9900 .
C39 C40 1.525(6) .
C39 H39A 0.9900 .
C39 H39B 0.9900 .
C40 C41 1.516(6) .
C40 H40A 0.9900 .
C40 H40B 0.9900 .
C41 C42 1.490(6) .
C41 H41A 0.9900 .
C41 H41B 0.9900 .
C42 H42A 0.9900 .
C42 H42B 0.9900 .
C43 C44 1.509(7) .
C43 H43A 0.9900 .
C43 H43B 0.9900 .
C44 O4 1.392(6) .
C44 H44A 0.9900 .
C44 H44B 0.9900 .
O4 C46 1.409(5) .
C46 H46A 0.9900 .
C46 H46B 0.9900 .
